data_7230684
loop_
_publ_author_name
'Hassanpoor, Azam'
'Mirzaei, Masoud'
'Eshtiagh-Hosseini, Hossein'
'Majcher, Anna'

_publ_section_title
;
 Constructing two 1D coordination polymers and one mononuclear complex by
 pyrazine- and pyridinedicarboxylic acids under mild and sonochemical
 conditions: magnetic and CSD studies
;
_journal_issue 26
_journal_name_full CrystEngComm
_journal_page_first 3711
_journal_paper_doi 10.1039/C8CE00573G
_journal_volume 20
_journal_year 2018
_chemical_formula_moiety 'C12 H4 Cu N4 O8, 2(C3 H5 N2 S)'
_chemical_formula_sum 'C18 H14 Cu N8 O8 S2'
_chemical_formula_weight 598.06
_space_group_crystal_system triclinic
_space_group_IT_number 2
_space_group_name_Hall '-P 1'
_space_group_name_H-M_alt 'P -1'
_symmetry_space_group_name_Hall '-P 1'
_symmetry_space_group_name_H-M 'P -1'
_atom_sites_solution_hydrogens geom
_atom_sites_solution_primary iterative
_atom_sites_solution_secondary difmap
_audit_creation_date 2013-11-04
_audit_creation_method
;
  Olex2 1.2
  (compiled 2013.04.25 svn.r2679, GUI svn.r4466)
;
_audit_update_record
;
2017-05-22 deposited with the CCDC.
2018-05-18 downloaded from the CCDC.
;
_cell_angle_alpha 71.782(4)
_cell_angle_beta 85.993(4)
_cell_angle_gamma 83.431(4)
_cell_formula_units_Z 1
_cell_length_a 6.3497(3)
_cell_length_b 8.0041(4)
_cell_length_c 11.1477(4)
_cell_measurement_reflns_used 5101
_cell_measurement_temperature 100.0(1)
_cell_measurement_theta_max 29.0940
_cell_measurement_theta_min 3.7540
_cell_volume 534.28(4)
_computing_cell_refinement
;
CrysAlisPro, Agilent Technologies,
Version 1.171.36.32 (release 02-08-2013 CrysAlis171 .NET)
(compiled Aug  2 2013,16:46:58)
;
_computing_data_collection
;
CrysAlisPro, Agilent Technologies,
Version 1.171.36.32 (release 02-08-2013 CrysAlis171 .NET)
(compiled Aug  2 2013,16:46:58)
;
_computing_data_reduction
;
CrysAlisPro, Agilent Technologies,
Version 1.171.36.32 (release 02-08-2013 CrysAlis171 .NET)
(compiled Aug  2 2013,16:46:58)
;
_computing_molecular_graphics
;
O. V. Dolomanov, L. J. Bourhis, R. J. Gildea, J. A. K. Howard and H. Puschmann,
OLEX2: a complete structure solution, refinement and analysis program.
J. Appl. Cryst. (2009). 42, 339-341.
;
_computing_publication_material
;
O. V. Dolomanov, L. J. Bourhis, R. J. Gildea, J. A. K. Howard and H. Puschmann,
OLEX2: a complete structure solution, refinement and analysis program.
J. Appl. Cryst. (2009). 42, 339-341.
;
_computing_structure_refinement
;
SHELXL, G.M. Sheldrick, Acta Cryst.
(2008). A64, 112-122
;
_computing_structure_solution
;
olex2.solve (L.J. Bourhis, O.V. Dolomanov, R.J. Gildea, J.A.K. Howard,
H. Puschmann, in preparation, 2011)
;
_diffrn_ambient_temperature 100.0(1)
_diffrn_detector_area_resol_mean 10.4839
_diffrn_measured_fraction_theta_full 0.9953
_diffrn_measured_fraction_theta_max 0.9953
_diffrn_measurement_details
;
#__ type_ start__ end____ width___ exp.time_
  1 omega  -30.00   55.00   1.0000    2.0000
omega____ theta____ kappa____ phi______ frames
    -      -12.2775   61.0000  -98.0000 85

#__ type_ start__ end____ width___ exp.time_
  2 omega  -86.00   16.00   1.0000    2.0000
omega____ theta____ kappa____ phi______ frames
    -      -12.2775  -61.0000  123.0000 102

#__ type_ start__ end____ width___ exp.time_
  3 omega   36.00   63.00   1.0000    2.0000
omega____ theta____ kappa____ phi______ frames
    -       11.6525 -178.0000  120.0000 27

#__ type_ start__ end____ width___ exp.time_
  4 omega  -16.00   53.00   1.0000    2.0000
omega____ theta____ kappa____ phi______ frames
    -       11.6525  -99.0000   30.0000 69

#__ type_ start__ end____ width___ exp.time_
  5 omega  -92.00  -66.00   1.0000    2.0000
omega____ theta____ kappa____ phi______ frames
    -      -12.2775 -178.0000    0.0000 26

#__ type_ start__ end____ width___ exp.time_
  6 omega  -11.00   23.00   1.0000    2.0000
omega____ theta____ kappa____ phi______ frames
    -      -12.2775  -99.0000 -180.0000 34

#__ type_ start__ end____ width___ exp.time_
  7 omega -101.00  -55.00   1.0000    2.0000
omega____ theta____ kappa____ phi______ frames
    -      -12.2775  178.0000   30.0000 46

#__ type_ start__ end____ width___ exp.time_
  8 omega  -42.00   62.00   1.0000    2.0000
omega____ theta____ kappa____ phi______ frames
    -      -12.2775   57.0000   30.0000 104

#__ type_ start__ end____ width___ exp.time_
  9 omega  -39.00   64.00   1.0000    2.0000
omega____ theta____ kappa____ phi______ frames
    -      -12.2775   38.0000 -120.0000 103

#__ type_ start__ end____ width___ exp.time_
 10 omega  -20.00   30.00   1.0000    2.0000
omega____ theta____ kappa____ phi______ frames
    -      -12.2775  -99.0000    0.0000 50

#__ type_ start__ end____ width___ exp.time_
 11 omega  -94.00   34.00   1.0000    2.0000
omega____ theta____ kappa____ phi______ frames
    -      -12.2775  -19.0000 -120.0000 128

#__ type_ start__ end____ width___ exp.time_
 12 omega   -8.00   26.00   1.0000    2.0000
omega____ theta____ kappa____ phi______ frames
    -       11.6525 -113.0000  -25.7293 34

#__ type_ start__ end____ width___ exp.time_
 13 omega  -66.00  -18.00   1.0000    2.0000
omega____ theta____ kappa____ phi______ frames
    -      -12.2775  119.0000  138.6948 48
;
_diffrn_measurement_device_type 'SuperNova, Dual, Cu at zero, Atlas'
_diffrn_measurement_method '\w scans'
_diffrn_orient_matrix_UB_11 -0.0803028000
_diffrn_orient_matrix_UB_12 0.0023675000
_diffrn_orient_matrix_UB_13 0.0471428000
_diffrn_orient_matrix_UB_21 -0.0102097000
_diffrn_orient_matrix_UB_22 -0.0909388000
_diffrn_orient_matrix_UB_23 0.0109264000
_diffrn_orient_matrix_UB_31 0.0781509000
_diffrn_orient_matrix_UB_32 -0.0226299000
_diffrn_orient_matrix_UB_33 0.0463799000
_diffrn_radiation_monochromator mirror
_diffrn_radiation_type 'Mo K\a'
_diffrn_radiation_wavelength 0.7107
_diffrn_reflns_av_R_equivalents 0.0485
_diffrn_reflns_av_unetI/netI 0.0404
_diffrn_reflns_limit_h_max 8
_diffrn_reflns_limit_h_min -8
_diffrn_reflns_limit_k_max 10
_diffrn_reflns_limit_k_min -10
_diffrn_reflns_limit_l_max 14
_diffrn_reflns_limit_l_min -14
_diffrn_reflns_number 11423
_diffrn_reflns_theta_full 27.10
_diffrn_reflns_theta_max 27.10
_diffrn_reflns_theta_min 3.23
_diffrn_source 'SuperNova (Mo) X-ray Source'
_exptl_absorpt_coefficient_mu 1.287
_exptl_absorpt_correction_T_max 0.862
_exptl_absorpt_correction_T_min 0.734
_exptl_absorpt_correction_type analytical
_exptl_absorpt_process_details
;
CrysAlisPro, Agilent Technologies,
Version 1.171.36.32 (release 02-08-2013 CrysAlis171 .NET)
(compiled Aug  2 2013,16:46:58)
Analytical numeric absorption correction using a multifaceted crystal
            model based on expressions derived by R.C. Clark & J.S. Reid.
(Clark, R. C. & Reid, J. S. (1995). Acta Cryst. A51, 887-897)
;
_exptl_crystal_colour blue
_exptl_crystal_colour_primary blue
_exptl_crystal_density_diffrn 1.859
_exptl_crystal_density_method 'not measured'
_exptl_crystal_description block
_exptl_crystal_F_000 303
_exptl_crystal_size_max 0.1761
_exptl_crystal_size_mid 0.1342
_exptl_crystal_size_min 0.0819
_refine_diff_density_max 0.483
_refine_diff_density_min -0.362
_refine_diff_density_rms 0.083
_refine_ls_extinction_method none
_refine_ls_goodness_of_fit_ref 1.055
_refine_ls_hydrogen_treatment mixed
_refine_ls_matrix_type full
_refine_ls_number_parameters 178
_refine_ls_number_reflns 2335
_refine_ls_number_restraints 3
_refine_ls_restrained_S_all 1.054
_refine_ls_R_factor_all 0.0438
_refine_ls_R_factor_gt 0.0341
_refine_ls_shift/su_max 0.000
_refine_ls_shift/su_mean 0.000
_refine_ls_structure_factor_coef Fsqd
_refine_ls_weighting_details 'calc w=1/[\s^2^(Fo^2^)+(0.0278P)^2^+0.6199P] where P=(Fo^2^+2Fc^2^)/3'
_refine_ls_weighting_scheme calc
_refine_ls_wR_factor_gt 0.0747
_refine_ls_wR_factor_ref 0.0796
_reflns_number_gt 2002
_reflns_number_total 2335
_reflns_threshold_expression >2sigma(I)
_cod_data_source_file c8ce00573g2.cif
_cod_data_source_block ahtd49
_cod_depositor_comments 'Adding full bibliography for 7230684--7230686.cif.'
_cod_database_code 7230684
_chemical_oxdiff_formula 'C9 H8 N4 O4 Cu1 S1 Cl1'
_chemical_oxdiff_usercomment AHTD49
_reflns_odcompleteness_completeness 99.53
_reflns_odcompleteness_iscentric 1
_reflns_odcompleteness_theta 27.04
_olex2_refinement_description
;
1. Fixed Uiso
 At 1.2 times of:
  All C(H) groups, All N(H) groups, All N(H,H) groups
2. Restrained distances
 N3-H3A
 0.88 with sigma of 0.01
 N4-H4A = N4-H4B
 0.88 with sigma of 0.01
3.a Aromatic/amide H refined with riding coordinates:
 C3(H3), C4(H4), C8(H8), C9(H9)
;

loop_
_space_group_symop_id
_space_group_symop_operation_xyz
1 'x, y, z'
2 '-x, -y, -z'

loop_
_atom_site_label
_atom_site_type_symbol
_atom_site_fract_x
_atom_site_fract_y
_atom_site_fract_z
_atom_site_U_iso_or_equiv
_atom_site_adp_type
_atom_site_occupancy
_atom_site_symmetry_multiplicity
_atom_site_calc_flag
_atom_site_refinement_flags
C1 C 0.3541(3) 0.5204(3) 0.6246(2) 0.0118(5) Uani 1 1 d .
C2 C 0.4976(4) 0.5904(3) 0.6809(2) 0.0115(5) Uani 1 1 d .
C3 C 0.3365(4) 0.8687(3) 0.5933(2) 0.0144(5) Uani 1 1 d .
H3 H 0.3258 0.9922 0.5814 0.017 Uiso 1 1 calc R
C4 C 0.1929(4) 0.8017(3) 0.5359(2) 0.0137(5) Uani 1 1 d .
H4 H 0.0873 0.8798 0.4845 0.016 Uiso 1 1 calc R
C5 C 0.3486(3) 0.3274(3) 0.6369(2) 0.0123(5) Uani 1 1 d .
C6 C 0.6690(4) 0.4777(3) 0.7686(2) 0.0137(5) Uani 1 1 d .
C7 C 0.1075(4) 0.2479(3) 0.0123(2) 0.0143(5) Uani 1 1 d .
C8 C -0.1080(4) 0.0518(3) 0.1429(2) 0.0160(5) Uani 1 1 d .
H8 H -0.2388 0.0041 0.1733 0.019 Uiso 1 1 calc R
C9 C 0.0788(4) -0.0207(3) 0.1935(2) 0.0170(5) Uani 1 1 d .
H9 H 0.0964 -0.1246 0.2639 0.020 Uiso 1 1 calc R
Cu1 Cu 0.0000 0.5000 0.5000 0.01383(13) Uani 1 2 d S
N1 N 0.2027(3) 0.6300(3) 0.55234(17) 0.0111(4) Uani 1 1 d .
N2 N 0.4888(3) 0.7637(3) 0.66484(18) 0.0156(4) Uani 1 1 d .
N3 N -0.0904(3) 0.2043(3) 0.04101(18) 0.0136(4) Uani 1 1 d D
H3A H -0.195(3) 0.261(3) -0.007(2) 0.016 Uiso 1 1 d D
N4 N 0.1620(3) 0.3849(3) -0.08238(19) 0.0175(5) Uani 1 1 d D
H4A H 0.2979(18) 0.395(4) -0.098(2) 0.021 Uiso 1 1 d D
H4B H 0.069(3) 0.425(4) -0.1415(19) 0.021 Uiso 1 1 d D
O1 O 0.1936(2) 0.2943(2) 0.58171(15) 0.0134(3) Uani 1 1 d .
O2 O 0.4864(2) 0.2175(2) 0.69495(15) 0.0157(4) Uani 1 1 d .
O3 O 0.6069(3) 0.4091(2) 0.88142(15) 0.0168(4) Uani 1 1 d .
O4 O 0.8540(3) 0.4712(2) 0.72345(15) 0.0161(4) Uani 1 1 d .
S1 S 0.28496(9) 0.10006(8) 0.11396(5) 0.01682(15) Uani 1 1 d .

loop_
_atom_site_aniso_label
_atom_site_aniso_U_11
_atom_site_aniso_U_22
_atom_site_aniso_U_33
_atom_site_aniso_U_23
_atom_site_aniso_U_13
_atom_site_aniso_U_12
C1 0.0083(11) 0.0140(12) 0.0110(11) -0.0014(9) 0.0005(8) -0.0003(9)
C2 0.0118(11) 0.0125(12) 0.0095(10) -0.0029(9) 0.0027(8) -0.0017(9)
C3 0.0161(12) 0.0100(12) 0.0170(12) -0.0042(9) 0.0002(9) -0.0007(9)
C4 0.0120(11) 0.0131(12) 0.0148(11) -0.0033(9) -0.0021(9) 0.0020(9)
C5 0.0102(11) 0.0149(12) 0.0121(11) -0.0047(9) 0.0010(9) -0.0024(9)
C6 0.0114(11) 0.0144(12) 0.0165(12) -0.0054(9) -0.0035(9) -0.0025(9)
C7 0.0118(11) 0.0181(13) 0.0140(11) -0.0064(9) -0.0021(9) 0.0002(9)
C8 0.0152(12) 0.0171(13) 0.0160(11) -0.0052(9) 0.0021(9) -0.0033(10)
C9 0.0177(12) 0.0166(13) 0.0150(11) -0.0028(9) -0.0004(9) -0.0005(10)
Cu1 0.0109(2) 0.0102(2) 0.0203(2) -0.00374(16) -0.00708(16) 0.00062(15)
N1 0.0084(9) 0.0122(10) 0.0123(9) -0.0028(7) 0.0002(7) -0.0019(7)
N2 0.0146(10) 0.0158(11) 0.0170(10) -0.0053(8) -0.0002(8) -0.0031(8)
N3 0.0089(9) 0.0165(11) 0.0149(10) -0.0038(8) -0.0035(7) -0.0006(8)
N4 0.0090(10) 0.0220(12) 0.0167(10) 0.0010(8) -0.0012(8) -0.0019(8)
O1 0.0108(8) 0.0102(8) 0.0183(8) -0.0027(6) -0.0038(6) -0.0006(6)
O2 0.0118(8) 0.0120(9) 0.0213(9) -0.0022(7) -0.0059(7) 0.0016(7)
O3 0.0117(8) 0.0217(10) 0.0145(8) -0.0018(7) -0.0025(6) -0.0014(7)
O4 0.0106(8) 0.0202(9) 0.0161(8) -0.0035(7) -0.0010(6) -0.0014(7)
S1 0.0108(3) 0.0204(3) 0.0169(3) -0.0021(2) -0.0042(2) 0.0002(2)

loop_
_atom_type_symbol
_atom_type_description
_atom_type_scat_dispersion_real
_atom_type_scat_dispersion_imag
_atom_type_scat_source
C C 0.0033 0.0016 'International Tables Vol C Tables 4.2.6.8 and 6.1.1.4'
H H 0.0000 0.0000 'International Tables Vol C Tables 4.2.6.8 and 6.1.1.4'
N N 0.0061 0.0033 'International Tables Vol C Tables 4.2.6.8 and 6.1.1.4'
O O 0.0106 0.0060 'International Tables Vol C Tables 4.2.6.8 and 6.1.1.4'
S S 0.1246 0.1234 'International Tables Vol C Tables 4.2.6.8 and 6.1.1.4'
Cl Cl 0.1484 0.1585 'International Tables Vol C Tables 4.2.6.8 and 6.1.1.4'
Cu Cu 0.3201 1.2651 'International Tables Vol C Tables 4.2.6.8 and 6.1.1.4'

loop_
_exptl_crystal_face_index_h
_exptl_crystal_face_index_k
_exptl_crystal_face_index_l
_exptl_crystal_face_perp_dist
_exptl_oxdiff_crystal_face_indexfrac_h
_exptl_oxdiff_crystal_face_indexfrac_k
_exptl_oxdiff_crystal_face_indexfrac_l
_exptl_oxdiff_crystal_face_x
_exptl_oxdiff_crystal_face_y
_exptl_oxdiff_crystal_face_z
0 2 -14 0.0429 -0.0045 2.0095 -13.9900 -0.6544 -0.3356 -0.6947
0 -2 14 0.0429 0.0045 -2.0095 13.9900 0.6544 0.3356 0.6947
6 4 -8 0.0459 6.0019 4.0059 -7.9935 -0.8493 -0.5129 0.0077
-8 -2 -9 0.0763 -8.0087 -1.9947 -8.9945 0.2144 0.1649 -0.9979
0 8 14 0.0242 0.0069 7.9897 13.9937 0.6781 -0.5737 0.4688
3 -8 -11 0.0608 2.9960 -7.9913 -10.9958 -0.7779 0.5760 -0.0950
6 2 12 0.0644 6.0085 1.9923 11.9926 0.0876 -0.1115 0.9807
-1 -11 -5 0.0623 -1.0051 -10.9957 -5.0007 -0.1811 0.9556 -0.0616
8 -3 -5 0.0550 8.0025 -2.9953 -4.9981 -0.8853 0.1361 0.4614
-2 -5 -15 0.0640 -2.0078 -4.9895 -14.9918 -0.5573 0.3104 -0.7393
0 1 15 0.0267 0.0056 0.9896 14.9905 0.7086 0.0737 0.6733

loop_
_geom_angle_atom_site_label_1
_geom_angle_atom_site_label_2
_geom_angle_atom_site_label_3
_geom_angle
_geom_angle_site_symmetry_1
_geom_angle_site_symmetry_3
C2 C1 C5 126.1(2) . .
N1 C1 C2 119.3(2) . .
N1 C1 C5 114.54(19) . .
C1 C2 C6 123.6(2) . .
N2 C2 C1 121.7(2) . .
N2 C2 C6 114.7(2) . .
C4 C3 H3 119.2 . .
N2 C3 H3 119.2 . .
N2 C3 C4 121.6(2) . .
C3 C4 H4 119.8 . .
N1 C4 C3 120.4(2) . .
N1 C4 H4 119.8 . .
O1 C5 C1 114.60(19) . .
O2 C5 C1 119.8(2) . .
O2 C5 O1 125.6(2) . .
O3 C6 C2 115.1(2) . .
O4 C6 C2 117.3(2) . .
O4 C6 O3 127.5(2) . .
N3 C7 S1 111.11(17) . .
N4 C7 N3 124.6(2) . .
N4 C7 S1 124.25(18) . .
C9 C8 H8 123.5 . .
C9 C8 N3 113.0(2) . .
N3 C8 H8 123.5 . .
C8 C9 H9 124.4 . .
C8 C9 S1 111.27(18) . .
S1 C9 H9 124.4 . .
N1 Cu1 N1 180.0 2_566 .
O1 Cu1 N1 96.47(7) 2_566 .
O1 Cu1 N1 83.53(7) . .
O1 Cu1 N1 96.47(7) . 2_566
O1 Cu1 N1 83.53(7) 2_566 2_566
O1 Cu1 O1 180.0 . 2_566
C1 N1 Cu1 112.00(16) . .
C4 N1 C1 119.4(2) . .
C4 N1 Cu1 128.22(16) . .
C3 N2 C2 117.6(2) . .
C7 N3 C8 114.2(2) . .
C7 N3 H3A 121.0(18) . .
C8 N3 H3A 124.4(18) . .
C7 N4 H4A 116.9(18) . .
C7 N4 H4B 114.5(18) . .
H4A N4 H4B 123(3) . .
C5 O1 Cu1 114.94(15) . .
C7 S1 C9 90.43(11) . .

loop_
_geom_bond_atom_site_label_1
_geom_bond_atom_site_label_2
_geom_bond_distance
_geom_bond_site_symmetry_2
C1 C2 1.398(3) .
C1 C5 1.512(3) .
C1 N1 1.348(3) .
C2 C6 1.525(3) .
C2 N2 1.337(3) .
C3 H3 0.9500 .
C3 C4 1.392(3) .
C3 N2 1.334(3) .
C4 H4 0.9500 .
C4 N1 1.323(3) .
C5 O1 1.289(3) .
C5 O2 1.227(3) .
C6 O3 1.259(3) .
C6 O4 1.247(3) .
C7 N3 1.334(3) .
C7 N4 1.322(3) .
C7 S1 1.729(2) .
C8 H8 0.9500 .
C8 C9 1.339(3) .
C8 N3 1.393(3) .
C9 H9 0.9500 .
C9 S1 1.740(2) .
Cu1 N1 1.9673(19) 2_566
Cu1 N1 1.9673(19) .
Cu1 O1 1.9513(15) 2_566
Cu1 O1 1.9512(15) .
N3 H3A 0.872(10) .
N4 H4A 0.875(10) .
N4 H4B 0.876(10) .
